data_4073649
loop_
_publ_author_name
'Ionkin, Alex S.'
'Marshall, William J.'
'Fish, Brian M.'
'Schiffhauer, Matthew F.'
'Davidson, Fredric'
'McEwen, Charles N.'
'Keys, Dalen E.'

_publ_section_title
;
 Aromatic 1H-[1,2]Diphosphole with a Planar Tricoordinated Phosphorus,
 Plus \h2-Coordination Mode between Ruthenium(0) and a
 Phosphaalkene&#x2020;
;
_journal_issue 20
_journal_name_full Organometallics
_journal_page_first 5050
_journal_paper_doi 10.1021/om7005084
_journal_volume 26
_journal_year 2007
_chemical_formula_sum 'C47 H77 Br Cl2 N2 P2'
_chemical_formula_weight 882.86
_chemical_name_systematic
;
 ?
;
_space_group_IT_number 14
_symmetry_cell_setting monoclinic
_symmetry_space_group_name_Hall '-P 2ybc'
_symmetry_space_group_name_H-M 'P 1 21/c 1'
_atom_sites_solution_hydrogens geom
_atom_sites_solution_primary direct
_atom_sites_solution_secondary difmap
_audit_creation_method SHELXL-97
_cell_angle_alpha 90.00
_cell_angle_beta 104.0550(10)
_cell_angle_gamma 90.00
_cell_formula_units_Z 4
_cell_length_a 20.6830(16)
_cell_length_b 9.1194(7)
_cell_length_c 27.150(2)
_cell_measurement_temperature 293(2)
_cell_volume 4967.6(7)
_computing_cell_refinement 'Bruker XSCANS'
_computing_data_collection 'Bruker XSCANS'
_computing_data_reduction 'Bruker SHELXTL'
_computing_molecular_graphics 'Bruker SHELXTL'
_computing_publication_material 'Bruker SHELXTL'
_computing_structure_refinement 'SHELXL-97 (Sheldrick, 1997)'
_computing_structure_solution 'SHELXS-97 (Sheldrick, 1990)'
_diffrn_ambient_temperature 293(2)
_diffrn_measured_fraction_theta_full 0.997
_diffrn_measured_fraction_theta_max 0.997
_diffrn_measurement_device_type 'Bruker P4'
_diffrn_measurement_method '\w scans'
_diffrn_radiation_monochromator graphite
_diffrn_radiation_source 'fine-focus sealed tube'
_diffrn_radiation_type MoK\a
_diffrn_radiation_wavelength 0.71073
_diffrn_reflns_av_R_equivalents 0.1154
_diffrn_reflns_av_sigmaI/netI 0.1143
_diffrn_reflns_limit_h_max 27
_diffrn_reflns_limit_h_min -26
_diffrn_reflns_limit_k_max 12
_diffrn_reflns_limit_k_min -12
_diffrn_reflns_limit_l_max 36
_diffrn_reflns_limit_l_min -36
_diffrn_reflns_number 62932
_diffrn_reflns_theta_full 28.31
_diffrn_reflns_theta_max 28.31
_diffrn_reflns_theta_min 1.55
_exptl_absorpt_coefficient_mu 1.031
_exptl_absorpt_correction_type none
_exptl_crystal_colour colourless
_exptl_crystal_density_diffrn 1.180
_exptl_crystal_density_method 'not measured'
_exptl_crystal_description parallelpiped
_exptl_crystal_F_000 1888
_exptl_crystal_size_max 0.220
_exptl_crystal_size_mid 0.130
_exptl_crystal_size_min 0.130
_refine_diff_density_max 0.651
_refine_diff_density_min -0.643
_refine_diff_density_rms 0.082
_refine_ls_extinction_method none
_refine_ls_goodness_of_fit_ref 0.880
_refine_ls_hydrogen_treatment riding
_refine_ls_matrix_type full
_refine_ls_number_parameters 513
_refine_ls_number_reflns 12315
_refine_ls_number_restraints 0
_refine_ls_restrained_S_all 0.880
_refine_ls_R_factor_all 0.1106
_refine_ls_R_factor_gt 0.0555
_refine_ls_shift/su_max 0.001
_refine_ls_shift/su_mean 0.000
_refine_ls_structure_factor_coef Fsqd
_refine_ls_weighting_details 'calc w=1/[\s^2^(Fo^2^)+(0.0585P)^2^+0.0000P] where P=(Fo^2^+2Fc^2^)/3'
_refine_ls_weighting_scheme calc
_refine_ls_wR_factor_gt 0.1160
_refine_ls_wR_factor_ref 0.1317
_reflns_number_gt 6482
_reflns_number_total 12315
_reflns_threshold_expression >2sigma(I)
_cod_data_source_file om7005084-file002.cif
_cod_data_source_block 06033
_cod_depositor_comments
;
The following automatic conversions were performed:

'_symmetry_cell_setting' value 'Monoclinic' changed to 'monoclinic'
according to /home/saulius/struct/CIF-dictionaries/cif_core.dic
dictionary named 'cif_core.dic' version 2.4.1 from 2010-06-29.

Automatic conversion script
Id: cif_fix_values 1715 2011-07-08 13:25:40Z adriana 
;
_cod_original_sg_symbol_H-M P2(1)/c
_cod_database_code 4073649

loop_
_symmetry_equiv_pos_as_xyz
'x, y, z'
'-x, y+1/2, -z+1/2'
'-x, -y, -z'
'x, -y-1/2, z-1/2'

loop_
_atom_site_label
_atom_site_type_symbol
_atom_site_fract_x
_atom_site_fract_y
_atom_site_fract_z
_atom_site_U_iso_or_equiv
_atom_site_adp_type
_atom_site_occupancy
_atom_site_symmetry_multiplicity
_atom_site_calc_flag
_atom_site_refinement_flags
P1 P 0.19506(4) -0.04019(9) 0.25550(3) 0.0317(2) Uani 1 1 d .
P2 P 0.30628(4) 0.28901(8) 0.12383(3) 0.02314(17) Uani 1 1 d .
N7 N 0.37057(13) 0.6065(3) 0.18502(9) 0.0349(6) Uani 1 1 d .
N12 N 0.39196(13) 0.4131(3) 0.24166(9) 0.0332(6) Uani 1 1 d .
C1 C 0.25535(16) 0.0542(3) 0.23945(12) 0.0306(7) Uani 1 1 d .
C2 C 0.25439(14) 0.1691(3) 0.20042(11) 0.0298(7) Uani 1 1 d .
H2A H 0.2660 0.2629 0.2171 0.036 Uiso 1 1 calc R
H2B H 0.2097 0.1771 0.1788 0.036 Uiso 1 1 calc R
C3 C 0.30328(13) 0.1344(3) 0.16758(10) 0.0257(6) Uani 1 1 d .
H3A H 0.2892 0.0459 0.1481 0.031 Uiso 1 1 calc R
H3B H 0.3474 0.1176 0.1892 0.031 Uiso 1 1 calc R
C4 C 0.38869(14) 0.3835(3) 0.14996(10) 0.0247(6) Uani 1 1 d .
H4A H 0.4261 0.3143 0.1568 0.030 Uiso 1 1 calc R
C5 C 0.39822(16) 0.5078(3) 0.11371(12) 0.0374(8) Uani 1 1 d .
H5A H 0.4451 0.5218 0.1150 0.045 Uiso 1 1 calc R
H5B H 0.3747 0.4857 0.0790 0.045 Uiso 1 1 calc R
C6 C 0.36948(19) 0.6418(4) 0.13276(13) 0.0508(10) Uani 1 1 d .
H6A H 0.3965 0.7276 0.1309 0.061 Uiso 1 1 calc R
H6B H 0.3243 0.6598 0.1132 0.061 Uiso 1 1 calc R
C8 C 0.38480(13) 0.4679(3) 0.19588(11) 0.0259(6) Uani 1 1 d .
C9 C 0.3673(2) 0.7181(4) 0.22304(14) 0.0550(11) Uani 1 1 d .
H9A H 0.4078 0.7761 0.2304 0.066 Uiso 1 1 calc R
H9B H 0.3299 0.7832 0.2101 0.066 Uiso 1 1 calc R
C10 C 0.3594(3) 0.6480(5) 0.26872(18) 0.1000(19) Uani 1 1 d .
H10A H 0.3740 0.7171 0.2964 0.120 Uiso 1 1 calc R
H10B H 0.3121 0.6321 0.2650 0.120 Uiso 1 1 calc R
C11 C 0.3926(2) 0.5116(4) 0.28422(13) 0.0572(11) Uani 1 1 d .
H11A H 0.3712 0.4632 0.3078 0.069 Uiso 1 1 calc R
H11B H 0.4385 0.5313 0.3019 0.069 Uiso 1 1 calc R
C13 C 0.11860(13) 0.0274(3) 0.21031(11) 0.0251(6) Uani 1 1 d .
C14 C 0.08669(14) 0.1587(3) 0.22031(11) 0.0255(6) Uani 1 1 d .
C15 C 0.03628(14) 0.2165(3) 0.18170(11) 0.0288(7) Uani 1 1 d .
H15A H 0.0166 0.3043 0.1877 0.035 Uiso 1 1 calc R
C16 C 0.01376(14) 0.1499(3) 0.13467(11) 0.0291(7) Uani 1 1 d .
C17 C 0.04168(14) 0.0172(3) 0.12764(11) 0.0288(7) Uani 1 1 d .
H17A H 0.0256 -0.0310 0.0969 0.035 Uiso 1 1 calc R
C18 C 0.09254(14) -0.0492(3) 0.16377(11) 0.0257(6) Uani 1 1 d .
C19 C 0.10188(15) 0.2396(3) 0.27269(11) 0.0325(7) Uani 1 1 d .
C20 C 0.09993(17) 0.1291(4) 0.31522(12) 0.0431(8) Uani 1 1 d .
H20A H 0.0578 0.0792 0.3075 0.065 Uiso 1 1 calc R
H20B H 0.1056 0.1803 0.3469 0.065 Uiso 1 1 calc R
H20C H 0.1352 0.0590 0.3178 0.065 Uiso 1 1 calc R
C21 C 0.16900(15) 0.3211(3) 0.28422(12) 0.0393(8) Uani 1 1 d .
H21A H 0.1704 0.3853 0.2565 0.059 Uiso 1 1 calc R
H21B H 0.2047 0.2513 0.2886 0.059 Uiso 1 1 calc R
H21C H 0.1738 0.3776 0.3147 0.059 Uiso 1 1 calc R
C22 C 0.04937(16) 0.3560(4) 0.27489(13) 0.0448(9) Uani 1 1 d .
H22A H 0.0515 0.4331 0.2513 0.067 Uiso 1 1 calc R
H22B H 0.0578 0.3958 0.3086 0.067 Uiso 1 1 calc R
H22C H 0.0059 0.3122 0.2662 0.067 Uiso 1 1 calc R
C23 C -0.04215(15) 0.2219(3) 0.09434(12) 0.0367(8) Uani 1 1 d .
C24 C -0.02003(18) 0.3752(4) 0.08260(15) 0.0556(10) Uani 1 1 d .
H24A H 0.0190 0.3678 0.0695 0.083 Uiso 1 1 calc R
H24B H -0.0100 0.4328 0.1131 0.083 Uiso 1 1 calc R
H24C H -0.0552 0.4214 0.0578 0.083 Uiso 1 1 calc R
C25 C -0.10426(17) 0.2360(4) 0.11563(15) 0.0599(11) Uani 1 1 d .
H25A H -0.1187 0.1402 0.1230 0.090 Uiso 1 1 calc R
H25B H -0.1393 0.2832 0.0910 0.090 Uiso 1 1 calc R
H25C H -0.0936 0.2933 0.1462 0.090 Uiso 1 1 calc R
C26 C -0.05989(19) 0.1352(4) 0.04474(13) 0.0572(11) Uani 1 1 d .
H26A H -0.0782 0.0419 0.0506 0.086 Uiso 1 1 calc R
H26B H -0.0205 0.1203 0.0326 0.086 Uiso 1 1 calc R
H26C H -0.0921 0.1888 0.0199 0.086 Uiso 1 1 calc R
C27 C 0.11644(14) -0.2023(3) 0.15048(12) 0.0306(7) Uani 1 1 d .
C28 C 0.12038(18) -0.3135(3) 0.19335(14) 0.0501(10) Uani 1 1 d .
H28A H 0.1543 -0.2838 0.2225 0.075 Uiso 1 1 calc R
H28B H 0.1312 -0.4084 0.1823 0.075 Uiso 1 1 calc R
H28C H 0.0782 -0.3180 0.2021 0.075 Uiso 1 1 calc R
C29 C 0.06754(18) -0.2697(4) 0.10369(14) 0.0516(10) Uani 1 1 d .
H29A H 0.0233 -0.2692 0.1089 0.077 Uiso 1 1 calc R
H29B H 0.0806 -0.3687 0.0990 0.077 Uiso 1 1 calc R
H29C H 0.0684 -0.2130 0.0741 0.077 Uiso 1 1 calc R
C30 C 0.18434(16) -0.1924(3) 0.13707(14) 0.0437(9) Uani 1 1 d .
H30A H 0.2170 -0.1549 0.1657 0.066 Uiso 1 1 calc R
H30B H 0.1809 -0.1280 0.1086 0.066 Uiso 1 1 calc R
H30C H 0.1976 -0.2882 0.1286 0.066 Uiso 1 1 calc R
C31 C 0.31725(13) 0.2317(3) 0.06051(10) 0.0221(6) Uani 1 1 d .
C32 C 0.37847(13) 0.1924(3) 0.04820(10) 0.0228(6) Uani 1 1 d .
C33 C 0.38859(14) 0.2396(3) 0.00179(11) 0.0277(7) Uani 1 1 d .
H33A H 0.4290 0.2164 -0.0057 0.033 Uiso 1 1 calc R
C34 C 0.34253(14) 0.3185(3) -0.03385(11) 0.0268(7) Uani 1 1 d .
C35 C 0.27993(14) 0.3329(3) -0.02462(11) 0.0264(6) Uani 1 1 d .
H35A H 0.2461 0.3743 -0.0498 0.032 Uiso 1 1 calc R
C36 C 0.26503(13) 0.2887(3) 0.02031(10) 0.0231(6) Uani 1 1 d .
C37 C 0.43500(13) 0.0914(3) 0.07827(11) 0.0273(6) Uani 1 1 d .
C38 C 0.42414(14) 0.0244(3) 0.12713(11) 0.0302(7) Uani 1 1 d .
H38A H 0.4290 0.0991 0.1527 0.045 Uiso 1 1 calc R
H38B H 0.4565 -0.0514 0.1386 0.045 Uiso 1 1 calc R
H38C H 0.3801 -0.0166 0.1208 0.045 Uiso 1 1 calc R
C39 C 0.50249(14) 0.1716(3) 0.09054(12) 0.0365(8) Uani 1 1 d .
H39A H 0.5004 0.2543 0.1120 0.055 Uiso 1 1 calc R
H39B H 0.5123 0.2048 0.0596 0.055 Uiso 1 1 calc R
H39C H 0.5368 0.1058 0.1077 0.055 Uiso 1 1 calc R
C40 C 0.43909(16) -0.0413(3) 0.04345(12) 0.0372(8) Uani 1 1 d .
H40A H 0.4766 -0.1013 0.0591 0.056 Uiso 1 1 calc R
H40B H 0.4443 -0.0067 0.0112 0.056 Uiso 1 1 calc R
H40C H 0.3989 -0.0981 0.0385 0.056 Uiso 1 1 calc R
C41 C 0.36034(15) 0.3767(3) -0.08154(11) 0.0335(7) Uani 1 1 d .
C42 C 0.4257(2) 0.4584(6) -0.06751(15) 0.0879(17) Uani 1 1 d .
H42A H 0.4217 0.5400 -0.0461 0.132 Uiso 1 1 calc R
H42B H 0.4368 0.4933 -0.0978 0.132 Uiso 1 1 calc R
H42C H 0.4601 0.3937 -0.0497 0.132 Uiso 1 1 calc R
C43 C 0.3672(2) 0.2489(4) -0.11602(14) 0.0654(12) Uani 1 1 d .
H43A H 0.3988 0.1795 -0.0974 0.098 Uiso 1 1 calc R
H43B H 0.3825 0.2846 -0.1445 0.098 Uiso 1 1 calc R
H43C H 0.3247 0.2019 -0.1279 0.098 Uiso 1 1 calc R
C44 C 0.3074(2) 0.4776(5) -0.11194(14) 0.0714(13) Uani 1 1 d .
H44A H 0.3003 0.5576 -0.0909 0.107 Uiso 1 1 calc R
H44B H 0.2666 0.4241 -0.1237 0.107 Uiso 1 1 calc R
H44C H 0.3218 0.5152 -0.1405 0.107 Uiso 1 1 calc R
C45 C 0.19015(14) 0.3013(3) 0.02229(11) 0.0291(7) Uani 1 1 d .
C46 C 0.17439(16) 0.4520(3) 0.04148(13) 0.0416(8) Uani 1 1 d .
H46A H 0.1272 0.4602 0.0381 0.062 Uiso 1 1 calc R
H46B H 0.1886 0.5274 0.0218 0.062 Uiso 1 1 calc R
H46C H 0.1974 0.4628 0.0765 0.062 Uiso 1 1 calc R
C47 C 0.17046(15) 0.1783(4) 0.05463(12) 0.0379(8) Uani 1 1 d .
H47A H 0.1230 0.1788 0.0504 0.057 Uiso 1 1 calc R
H47B H 0.1921 0.1940 0.0897 0.057 Uiso 1 1 calc R
H47C H 0.1840 0.0853 0.0439 0.057 Uiso 1 1 calc R
C48 C 0.14415(15) 0.2835(4) -0.03121(12) 0.0418(8) Uani 1 1 d .
H48A H 0.0988 0.2740 -0.0287 0.063 Uiso 1 1 calc R
H48B H 0.1568 0.1974 -0.0469 0.063 Uiso 1 1 calc R
H48C H 0.1482 0.3681 -0.0513 0.063 Uiso 1 1 calc R
Cl49 Cl 0.29339(10) 0.61542(16) 0.40606(8) 0.1461(7) Uani 1 1 d .
Cl51 Cl 0.26348(6) 0.70487(15) 0.49924(5) 0.0995(5) Uani 1 1 d .
C50 C 0.2669(2) 0.5635(4) 0.45844(18) 0.0783(14) Uani 1 1 d .
H50A H 0.2968 0.4887 0.4766 0.094 Uiso 1 1 calc R
H50B H 0.2229 0.5201 0.4474 0.094 Uiso 1 1 calc R
Br1 Br 0.451899(16) 0.08566(4) 0.279823(13) 0.04053(11) Uani 1 1 d .
H1 H 0.2980(16) 0.039(3) 0.2556(11) 0.040(9) Uiso 1 1 d .
H12 H 0.4119(14) 0.325(3) 0.2499(10) 0.027(8) Uiso 1 1 d .

loop_
_atom_site_aniso_label
_atom_site_aniso_U_11
_atom_site_aniso_U_22
_atom_site_aniso_U_33
_atom_site_aniso_U_23
_atom_site_aniso_U_13
_atom_site_aniso_U_12
P1 0.0292(4) 0.0336(4) 0.0338(5) 0.0076(4) 0.0108(4) 0.0011(3)
P2 0.0244(4) 0.0231(4) 0.0225(4) -0.0013(3) 0.0069(3) -0.0038(3)
N7 0.0466(16) 0.0237(14) 0.0281(14) -0.0046(11) -0.0032(12) 0.0003(12)
N12 0.0410(16) 0.0304(14) 0.0267(14) -0.0068(12) 0.0056(12) 0.0040(13)
C1 0.0282(18) 0.0363(18) 0.0287(17) 0.0015(14) 0.0098(14) 0.0051(14)
C2 0.0297(16) 0.0297(16) 0.0327(18) 0.0015(13) 0.0127(14) 0.0006(13)
C3 0.0250(15) 0.0289(15) 0.0248(16) -0.0007(12) 0.0093(13) -0.0040(12)
C4 0.0266(15) 0.0243(15) 0.0240(15) -0.0014(12) 0.0077(12) -0.0057(12)
C5 0.0440(19) 0.0375(18) 0.0309(18) 0.0027(15) 0.0092(15) -0.0182(15)
C6 0.074(3) 0.0285(18) 0.043(2) 0.0069(16) -0.0006(19) -0.0066(18)
C8 0.0223(15) 0.0259(15) 0.0277(17) -0.0040(13) 0.0026(13) -0.0028(12)
C9 0.066(3) 0.037(2) 0.052(2) -0.0174(19) -0.004(2) 0.0146(18)
C10 0.195(6) 0.054(3) 0.070(3) -0.017(3) 0.068(4) 0.026(3)
C11 0.078(3) 0.059(2) 0.029(2) -0.0107(18) 0.0031(19) 0.013(2)
C13 0.0235(15) 0.0236(14) 0.0310(17) 0.0061(13) 0.0121(13) -0.0021(12)
C14 0.0263(16) 0.0270(15) 0.0253(16) -0.0002(13) 0.0103(13) -0.0056(12)
C15 0.0306(17) 0.0236(15) 0.0333(17) -0.0017(13) 0.0096(14) -0.0009(13)
C16 0.0268(16) 0.0262(15) 0.0336(18) 0.0022(14) 0.0060(14) -0.0033(13)
C17 0.0311(17) 0.0274(16) 0.0278(17) -0.0037(13) 0.0070(14) -0.0078(13)
C18 0.0284(16) 0.0204(14) 0.0323(17) 0.0013(12) 0.0149(14) -0.0045(12)
C19 0.0322(17) 0.0364(17) 0.0316(17) -0.0036(14) 0.0129(14) -0.0011(14)
C20 0.049(2) 0.054(2) 0.0287(18) -0.0010(16) 0.0148(16) -0.0042(17)
C21 0.0427(19) 0.0384(18) 0.0377(19) -0.0115(15) 0.0116(16) -0.0056(15)
C22 0.044(2) 0.049(2) 0.045(2) -0.0131(17) 0.0191(17) 0.0043(17)
C23 0.0337(18) 0.0333(17) 0.0374(19) 0.0009(15) -0.0022(15) 0.0012(14)
C24 0.056(2) 0.043(2) 0.060(3) 0.0178(19) -0.003(2) 0.0038(18)
C25 0.033(2) 0.074(3) 0.066(3) -0.002(2) -0.0025(19) 0.0077(19)
C26 0.060(2) 0.056(2) 0.042(2) -0.0057(19) -0.0125(19) 0.011(2)
C27 0.0319(17) 0.0195(15) 0.0436(19) -0.0018(14) 0.0156(15) -0.0016(12)
C28 0.065(2) 0.0232(17) 0.070(3) 0.0068(17) 0.032(2) 0.0045(16)
C29 0.057(2) 0.0327(19) 0.064(3) -0.0192(18) 0.014(2) -0.0047(17)
C30 0.046(2) 0.0341(18) 0.059(2) -0.0113(17) 0.0274(18) -0.0004(15)
C31 0.0252(15) 0.0177(13) 0.0238(15) -0.0018(12) 0.0065(12) -0.0040(11)
C32 0.0237(15) 0.0223(14) 0.0221(15) -0.0035(12) 0.0049(12) -0.0029(12)
C33 0.0264(16) 0.0314(16) 0.0272(16) -0.0023(13) 0.0101(13) -0.0015(13)
C34 0.0344(17) 0.0234(15) 0.0218(15) -0.0015(12) 0.0053(13) -0.0044(13)
C35 0.0292(16) 0.0261(15) 0.0222(15) 0.0006(12) 0.0026(13) 0.0007(12)
C36 0.0256(15) 0.0207(14) 0.0235(15) -0.0037(12) 0.0069(12) -0.0028(12)
C37 0.0232(15) 0.0295(15) 0.0304(16) 0.0026(14) 0.0089(13) 0.0021(13)
C38 0.0322(17) 0.0256(15) 0.0342(17) 0.0075(14) 0.0109(14) 0.0044(13)
C39 0.0301(17) 0.0434(19) 0.0378(19) 0.0102(16) 0.0115(15) 0.0018(15)
C40 0.0363(18) 0.0344(17) 0.042(2) -0.0014(15) 0.0127(16) 0.0088(14)
C41 0.0421(19) 0.0356(18) 0.0252(16) 0.0048(14) 0.0128(14) -0.0043(14)
C42 0.084(3) 0.124(4) 0.052(3) 0.024(3) 0.008(2) -0.064(3)
C43 0.101(3) 0.063(3) 0.043(2) 0.002(2) 0.040(2) -0.001(2)
C44 0.098(3) 0.078(3) 0.043(2) 0.029(2) 0.029(2) 0.024(3)
C45 0.0255(16) 0.0309(16) 0.0300(17) -0.0006(14) 0.0048(13) -0.0006(13)
C46 0.0373(19) 0.0387(19) 0.049(2) -0.0046(16) 0.0118(17) 0.0111(15)
C47 0.0267(17) 0.046(2) 0.040(2) 0.0052(16) 0.0056(15) -0.0062(15)
C48 0.0333(18) 0.050(2) 0.0373(19) 0.0015(17) -0.0004(15) 0.0017(16)
Cl49 0.217(2) 0.0699(9) 0.1943(18) 0.0106(11) 0.1328(17) 0.0235(11)
Cl51 0.0747(8) 0.1020(10) 0.1074(10) -0.0137(8) -0.0057(7) 0.0355(7)
C50 0.066(3) 0.058(3) 0.097(4) 0.021(3) -0.006(3) -0.002(2)
Br1 0.03796(19) 0.0457(2) 0.03641(19) 0.00423(16) 0.00614(15) 0.00894(16)

loop_
_atom_type_symbol
_atom_type_description
_atom_type_scat_dispersion_real
_atom_type_scat_dispersion_imag
_atom_type_scat_source
C C 0.0033 0.0016 'International Tables Vol C Tables 4.2.6.8 and 6.1.1.4'
H H 0.0000 0.0000 'International Tables Vol C Tables 4.2.6.8 and 6.1.1.4'
Br Br -0.2901 2.4595 'International Tables Vol C Tables 4.2.6.8 and 6.1.1.4'
Cl Cl 0.1484 0.1585 'International Tables Vol C Tables 4.2.6.8 and 6.1.1.4'
N N 0.0061 0.0033 'International Tables Vol C Tables 4.2.6.8 and 6.1.1.4'
P P 0.1023 0.0942 'International Tables Vol C Tables 4.2.6.8 and 6.1.1.4'

loop_
_geom_angle_atom_site_label_1
_geom_angle_atom_site_label_2
_geom_angle_atom_site_label_3
_geom_angle
C1 P1 C13 103.20(14)
C3 P2 C31 114.11(12)
C3 P2 C4 105.90(12)
C31 P2 C4 99.99(12)
C8 N7 C6 112.5(3)
C8 N7 C9 123.8(3)
C6 N7 C9 123.0(3)
C8 N12 C11 119.4(3)
C2 C1 P1 132.2(2)
C1 C2 C3 111.8(2)
C2 C3 P2 110.16(19)
C8 C4 C5 101.3(2)
C8 C4 P2 108.91(19)
C5 C4 P2 109.80(19)
C6 C5 C4 104.8(3)
N7 C6 C5 104.0(2)
N12 C8 N7 123.0(3)
N12 C8 C4 125.5(3)
N7 C8 C4 111.4(3)
C10 C9 N7 109.5(3)
C11 C10 C9 119.5(4)
C10 C11 N12 112.9(3)
C14 C13 C18 119.1(2)
C14 C13 P1 120.9(2)
C18 C13 P1 120.0(2)
C15 C14 C13 118.2(3)
C15 C14 C19 117.1(2)
C13 C14 C19 124.7(2)
C16 C15 C14 123.4(3)
C17 C16 C15 117.0(3)
C17 C16 C23 123.2(3)
C15 C16 C23 119.7(3)
C16 C17 C18 123.8(3)
C17 C18 C13 117.9(3)
C17 C18 C27 117.2(3)
C13 C18 C27 124.9(3)
C22 C19 C20 106.1(3)
C22 C19 C21 105.7(2)
C20 C19 C21 110.5(3)
C22 C19 C14 112.0(2)
C20 C19 C14 109.7(2)
C21 C19 C14 112.6(2)
C24 C23 C26 108.0(3)
C24 C23 C16 109.2(2)
C26 C23 C16 112.7(3)
C24 C23 C25 108.8(3)
C26 C23 C25 109.3(3)
C16 C23 C25 108.7(3)
C28 C27 C30 109.6(3)
C28 C27 C29 105.4(3)
C30 C27 C29 106.4(3)
C28 C27 C18 112.3(3)
C30 C27 C18 111.3(2)
C29 C27 C18 111.5(2)
C32 C31 C36 117.3(2)
C32 C31 P2 126.8(2)
C36 C31 P2 111.26(19)
C33 C32 C31 118.0(2)
C33 C32 C37 113.5(2)
C31 C32 C37 128.4(2)
C34 C33 C32 124.3(3)
C33 C34 C35 116.0(3)
C33 C34 C41 120.5(3)
C35 C34 C41 123.4(3)
C34 C35 C36 123.3(3)
C35 C36 C31 119.1(2)
C35 C36 C45 116.2(2)
C31 C36 C45 124.7(2)
C38 C37 C39 108.6(2)
C38 C37 C40 105.0(2)
C39 C37 C40 108.8(2)
C38 C37 C32 116.3(2)
C39 C37 C32 111.0(2)
C40 C37 C32 106.7(2)
C42 C41 C44 108.8(3)
C42 C41 C34 110.1(3)
C44 C41 C34 112.5(3)
C42 C41 C43 108.7(3)
C44 C41 C43 107.1(3)
C34 C41 C43 109.5(2)
C46 C45 C47 110.6(3)
C46 C45 C48 106.3(2)
C47 C45 C48 105.8(2)
C46 C45 C36 111.8(2)
C47 C45 C36 111.5(2)
C48 C45 C36 110.5(2)
Cl49 C50 Cl51 113.6(2)

loop_
_geom_bond_atom_site_label_1
_geom_bond_atom_site_label_2
_geom_bond_distance
P1 C1 1.658(3)
P1 C13 1.856(3)
P2 C3 1.854(3)
P2 C31 1.863(3)
P2 C4 1.888(3)
N7 C8 1.315(3)
N7 C6 1.450(4)
N7 C9 1.463(4)
N12 C8 1.314(4)
N12 C11 1.461(4)
C1 C2 1.487(4)
C2 C3 1.535(4)
C4 C8 1.484(4)
C4 C5 1.545(4)
C5 C6 1.505(5)
C9 C10 1.439(6)
C10 C11 1.434(6)
C13 C14 1.425(4)
C13 C18 1.430(4)
C14 C15 1.390(4)
C14 C19 1.565(4)
C15 C16 1.388(4)
C16 C17 1.373(4)
C16 C23 1.534(4)
C17 C18 1.391(4)
C18 C27 1.553(4)
C19 C22 1.530(4)
C19 C20 1.540(4)
C19 C21 1.538(4)
C23 C24 1.529(4)
C23 C26 1.528(4)
C23 C25 1.537(5)
C27 C28 1.530(4)
C27 C30 1.537(4)
C27 C29 1.546(4)
C31 C32 1.431(4)
C31 C36 1.434(4)
C32 C33 1.394(4)
C32 C37 1.555(4)
C33 C34 1.384(4)
C34 C35 1.383(4)
C34 C41 1.525(4)
C35 C36 1.389(4)
C36 C45 1.567(4)
C37 C38 1.526(4)
C37 C39 1.539(4)
C37 C40 1.551(4)
C41 C42 1.509(5)
C41 C44 1.512(5)
C41 C43 1.523(4)
C45 C46 1.532(4)
C45 C47 1.539(4)
C45 C48 1.540(4)
Cl49 C50 1.710(5)
Cl51 C50 1.713(5)

loop_
_geom_torsion_atom_site_label_1
_geom_torsion_atom_site_label_2
_geom_torsion_atom_site_label_3
_geom_torsion_atom_site_label_4
_geom_torsion
C13 P1 C1 C2 1.4(3)
P1 C1 C2 C3 -129.7(3)
C1 C2 C3 P2 -174.5(2)
C31 P2 C3 C2 -144.60(19)
C4 P2 C3 C2 106.4(2)
C3 P2 C4 C8 -74.1(2)
C31 P2 C4 C8 167.15(19)
C3 P2 C4 C5 175.8(2)
C31 P2 C4 C5 57.1(2)
C8 C4 C5 C6 -23.9(3)
P2 C4 C5 C6 91.1(3)
C8 N7 C6 C5 -10.3(4)
C9 N7 C6 C5 160.1(3)
C4 C5 C6 N7 21.3(3)
C11 N12 C8 N7 -7.9(5)
C11 N12 C8 C4 174.7(3)
C6 N7 C8 N12 176.3(3)
C9 N7 C8 N12 6.0(5)
C6 N7 C8 C4 -6.0(4)
C9 N7 C8 C4 -176.3(3)
C5 C4 C8 N12 -163.4(3)
P2 C4 C8 N12 80.9(3)
C5 C4 C8 N7 18.9(3)
P2 C4 C8 N7 -96.8(2)
C8 N7 C9 C10 -19.2(5)
C6 N7 C9 C10 171.5(4)
N7 C9 C10 C11 36.3(6)
C9 C10 C11 N12 -39.5(7)
C8 N12 C11 C10 23.6(5)
C1 P1 C13 C14 -83.8(2)
C1 P1 C13 C18 93.6(2)
C18 C13 C14 C15 -7.6(4)
P1 C13 C14 C15 169.9(2)
C18 C13 C14 C19 169.4(3)
P1 C13 C14 C19 -13.2(4)
C13 C14 C15 C16 2.6(4)
C19 C14 C15 C16 -174.6(3)
C14 C15 C16 C17 2.7(4)
C14 C15 C16 C23 -179.9(3)
C15 C16 C17 C18 -3.0(4)
C23 C16 C17 C18 179.8(3)
C16 C17 C18 C13 -2.0(4)
C16 C17 C18 C27 177.6(3)
C14 C13 C18 C17 7.3(4)
P1 C13 C18 C17 -170.1(2)
C14 C13 C18 C27 -172.2(2)
P1 C13 C18 C27 10.3(4)
C15 C14 C19 C22 9.9(4)
C13 C14 C19 C22 -167.1(3)
C15 C14 C19 C20 127.3(3)
C13 C14 C19 C20 -49.7(4)
C15 C14 C19 C21 -109.2(3)
C13 C14 C19 C21 73.8(4)
C17 C16 C23 C24 -123.8(3)
C15 C16 C23 C24 59.0(4)
C17 C16 C23 C26 -3.7(4)
C15 C16 C23 C26 179.1(3)
C17 C16 C23 C25 117.7(3)
C15 C16 C23 C25 -59.5(4)
C17 C18 C27 C28 -131.3(3)
C13 C18 C27 C28 48.3(4)
C17 C18 C27 C30 105.4(3)
C13 C18 C27 C30 -75.1(4)
C17 C18 C27 C29 -13.2(4)
C13 C18 C27 C29 166.3(3)
C3 P2 C31 C32 -80.9(3)
C4 P2 C31 C32 31.7(3)
C3 P2 C31 C36 124.28(19)
C4 P2 C31 C36 -123.17(19)
C36 C31 C32 C33 13.1(4)
P2 C31 C32 C33 -140.4(2)
C36 C31 C32 C37 -161.6(3)
P2 C31 C32 C37 44.8(4)
C31 C32 C33 C34 -1.9(4)
C37 C32 C33 C34 173.6(3)
C32 C33 C34 C35 -8.7(4)
C32 C33 C34 C41 174.7(3)
C33 C34 C35 C36 8.0(4)
C41 C34 C35 C36 -175.5(3)
C34 C35 C36 C31 3.2(4)
C34 C35 C36 C45 -175.0(3)
C32 C31 C36 C35 -13.8(4)
P2 C31 C36 C35 143.6(2)
C32 C31 C36 C45 164.2(2)
P2 C31 C36 C45 -38.3(3)
C33 C32 C37 C38 -174.6(2)
C31 C32 C37 C38 0.3(4)
C33 C32 C37 C39 60.5(3)
C31 C32 C37 C39 -124.5(3)
C33 C32 C37 C40 -57.9(3)
C31 C32 C37 C40 117.1(3)
C33 C34 C41 C42 -50.3(4)
C35 C34 C41 C42 133.4(3)
C33 C34 C41 C44 -171.9(3)
C35 C34 C41 C44 11.8(4)
C33 C34 C41 C43 69.2(4)
C35 C34 C41 C43 -107.1(3)
C35 C36 C45 C46 -89.0(3)
C31 C36 C45 C46 92.9(3)
C35 C36 C45 C47 146.6(3)
C31 C36 C45 C47 -31.5(4)
C35 C36 C45 C48 29.2(3)
C31 C36 C45 C48 -148.9(3)
